data_1530889
loop_
_publ_author_name
'Torardi, C.C.'
'Brixner, L.H.'
'Blasse, G.'

_publ_section_title
;
 Structure and luminescence of K2 Ta F7 and K2 Nb F7
;
_journal_name_full 'Journal of Solid State Chemistry'
_journal_page_first 21
_journal_page_last 25
_journal_volume 67
_journal_year 1987
_chemical_formula_sum 'F7 K2 Ta'
_chemical_name_systematic 'K2 Ta F7'
_space_group_IT_number 14
_symmetry_space_group_name_Hall '-P 2ybc'
_symmetry_space_group_name_H-M 'P 1 21/c 1'
_cell_angle_alpha 90
_cell_angle_beta 90.17
_cell_angle_gamma 90
_cell_formula_units_Z 4
_cell_length_a 5.8559
_cell_length_b 12.708
_cell_length_c 8.5125
_cell_volume 633.470
_citation_journal_id_ASTM JSSCBI
_cod_data_source_file Torardi_JSSCBI_1987_1393.cif
_cod_data_source_block F7K2Ta1
_cod_original_cell_volume 633.47
_cod_original_formula_sum 'F7 K2 Ta1'
_cod_database_code 1530889

loop_
_symmetry_equiv_pos_as_xyz
x,y,z
-x,y+1/2,-z+1/2
-x,-y,-z
x,-y-1/2,z-1/2

loop_
_atom_site_label
_atom_site_type_symbol
_atom_site_fract_x
_atom_site_fract_y
_atom_site_fract_z
_atom_site_occupancy
_atom_site_U_iso_or_equiv
F5 F-1 0.2149 0.021 0.2152 1 0.0
K1 K+1 0.23778 0.55972 0.18279 1 0.0
F4 F-1 0.4606 0.8895 0.4108 1 0.0
F3 F-1 0.0431 0.8922 0.3872 1 0.0
F7 F-1 0.559 0.9211 0.1318 1 0.0
F2 F-1 0.4566 0.743 0.2118 1 0.0
K2 K+1 0.76421 0.71566 0.44409 1 0.0
F6 F-1 0.1886 0.8774 0.0048 1 0.0
F1 F-1 0.0444 0.7578 0.1989 1 0.0
Ta1 Ta+5 0.27303 0.87107 0.22258 1 0.0
